data_7213662
loop_
_publ_author_name
'Raja, Duraisamy Senthil'
'Luo, Jheng-Hong'
'Yeh, Chun-Ting'
'Jiang, Yue-Chun'
'Hsu, Kuei-Fang'
'Lin, Chia-Her'

_publ_section_title
;
 Novel alkali and alkaline earth metal coordination polymers based on
 1,4-naphthalenedicarboxylic acid: synthesis, structural characterization
 and properties
;
_journal_issue 10
_journal_name_full CrystEngComm
_journal_page_first 1985
_journal_paper_doi 10.1039/c3ce42208a
_journal_volume 16
_journal_year 2014
_chemical_formula_sum 'C15 H13 Ca N O5'
_chemical_formula_weight 327.34
_chemical_name_systematic
; 
 ? 
;
_space_group_IT_number 19
_symmetry_cell_setting orthorhombic
_symmetry_space_group_name_Hall 'P 2ac 2ab'
_symmetry_space_group_name_H-M 'P 21 21 21'
_atom_sites_solution_hydrogens geom
_atom_sites_solution_primary direct
_atom_sites_solution_secondary difmap
_audit_creation_method SHELXL-97
_cell_angle_alpha 90.00
_cell_angle_beta 90.00
_cell_angle_gamma 90.00
_cell_formula_units_Z 4
_cell_length_a 6.70170(10)
_cell_length_b 14.3958(3)
_cell_length_c 14.9405(3)
_cell_measurement_reflns_used 8397
_cell_measurement_temperature 295(2)
_cell_measurement_theta_max 28.3477
_cell_measurement_theta_min 2.7266
_cell_volume 1441.40(5)
_computing_cell_refinement 'SAINT V7.68A (Bruker AXS, 2009)'
_computing_data_collection 'APEX2 (Bruker AXS, 2010)'
_computing_data_reduction 'SAINT V7.68A (Bruker AXS, 2009)'
_computing_molecular_graphics 'SHELXTL (Sheldrick, 2008)'
_computing_publication_material SHELXTL
_computing_structure_refinement 'SHELXL-97 (Sheldrick, 2008)'
_computing_structure_solution 'SHELXS-97 (Sheldrick, 2008)'
_diffrn_ambient_temperature 295(2)
_diffrn_detector_area_resol_mean 8.3333
_diffrn_measured_fraction_theta_full 0.997
_diffrn_measured_fraction_theta_max 0.997
_diffrn_measurement_device_type 'Bruker APEX-II CCD'
_diffrn_measurement_method '\f and \w scans'
_diffrn_radiation_monochromator graphite
_diffrn_radiation_source 'fine-focus sealed tube'
_diffrn_radiation_type MoK\a
_diffrn_radiation_wavelength 0.71073
_diffrn_reflns_av_R_equivalents 0.0274
_diffrn_reflns_av_sigmaI/netI 0.0293
_diffrn_reflns_limit_h_max 8
_diffrn_reflns_limit_h_min -8
_diffrn_reflns_limit_k_max 19
_diffrn_reflns_limit_k_min -16
_diffrn_reflns_limit_l_max 19
_diffrn_reflns_limit_l_min -19
_diffrn_reflns_number 12984
_diffrn_reflns_theta_full 28.35
_diffrn_reflns_theta_max 28.35
_diffrn_reflns_theta_min 1.96
_exptl_absorpt_coefficient_mu 0.459
_exptl_absorpt_correction_T_max 0.9139
_exptl_absorpt_correction_T_min 0.8747
_exptl_absorpt_correction_type multi-scan
_exptl_absorpt_process_details 'SADABS V2008/1 (Bruker AXS)'
_exptl_crystal_colour colourless
_exptl_crystal_density_diffrn 1.508
_exptl_crystal_density_meas ?
_exptl_crystal_density_method 'not measured'
_exptl_crystal_description columnar
_exptl_crystal_F_000 680
_exptl_crystal_size_max 0.30
_exptl_crystal_size_mid 0.20
_exptl_crystal_size_min 0.20
_refine_diff_density_max 0.290
_refine_diff_density_min -0.194
_refine_diff_density_rms 0.042
_refine_ls_abs_structure_details 'Flack H D (1983), Acta Cryst. A39, 876-881'
_refine_ls_abs_structure_Flack 0.36(3)
_refine_ls_extinction_method none
_refine_ls_goodness_of_fit_ref 1.024
_refine_ls_hydrogen_treatment constr
_refine_ls_matrix_type full
_refine_ls_number_parameters 241
_refine_ls_number_reflns 3540
_refine_ls_number_restraints 0
_refine_ls_restrained_S_all 1.024
_refine_ls_R_factor_all 0.0349
_refine_ls_R_factor_gt 0.0302
_refine_ls_shift/su_max 0.003
_refine_ls_shift/su_mean 0.000
_refine_ls_structure_factor_coef Fsqd
_refine_ls_weighting_details 'calc w=1/[\s^2^(Fo^2^)+(0.0395P)^2^+0.1645P] where P=(Fo^2^+2Fc^2^)/3'
_refine_ls_weighting_scheme calc
_refine_ls_wR_factor_gt 0.0687
_refine_ls_wR_factor_ref 0.0714
_reflns_number_gt 3261
_reflns_number_total 3540
_reflns_threshold_expression >2sigma(I)
_cod_data_source_file c3ce42208a.txt
_cod_data_source_block 4
_cod_depositor_comments
;
The following automatic conversions were performed:

'_exptl_crystal_density_meas' value 'not measured' was changed to '?'
- the value is perceived as not measured.

Automatic conversion script
Id: cif_fix_values 3008 2015-01-20 13:52:24Z robertas 
;
_cod_database_code 7213662

loop_
_symmetry_equiv_pos_as_xyz
'x, y, z'
'-x+1/2, -y, z+1/2'
'-x, y+1/2, -z+1/2'
'x+1/2, -y+1/2, -z'

loop_
_atom_site_label
_atom_site_type_symbol
_atom_site_fract_x
_atom_site_fract_y
_atom_site_fract_z
_atom_site_U_iso_or_equiv
_atom_site_adp_type
_atom_site_occupancy
_atom_site_symmetry_multiplicity
_atom_site_calc_flag
_atom_site_refinement_flags
_atom_site_disorder_assembly
_atom_site_disorder_group
Ca1 Ca 0.13673(5) 0.196138(19) 0.541930(18) 0.01725(8) Uani 1 1 d . . .
O1 O 0.28126(18) 0.29547(8) 0.42152(7) 0.0239(3) Uani 1 1 d . . .
O2 O -0.00807(18) 0.34347(8) 0.47472(8) 0.0244(3) Uani 1 1 d . . .
O3 O 0.2828(2) 0.29948(10) 0.64109(9) 0.0395(3) Uani 1 1 d . . .
O4 O 0.0076(2) 0.10870(10) 0.42411(9) 0.0395(4) Uani 1 1 d . . .
C1 C 0.1368(3) 0.35090(10) 0.42122(10) 0.0196(3) Uani 1 1 d . . .
C2 C 0.1344(3) 0.42701(10) 0.35208(10) 0.0209(3) Uani 1 1 d . . .
C3 C 0.1353(4) 0.40216(11) 0.26444(11) 0.0329(4) Uani 1 1 d . . .
H3A H 0.1466 0.3398 0.2488 0.039 Uiso 1 1 calc R . .
C4 C 0.1194(4) 0.47014(13) 0.19694(12) 0.0372(5) Uani 1 1 d . . .
H4A H 0.1087 0.4514 0.1375 0.045 Uiso 1 1 calc R . .
C5 C 0.1191(3) 0.56227(11) 0.21649(11) 0.0245(3) Uani 1 1 d . . .
C6 C 0.1275(3) 0.59147(11) 0.30747(11) 0.0236(3) Uani 1 1 d . . .
C7 C 0.1278(3) 0.52249(11) 0.37633(10) 0.0238(3) Uani 1 1 d . . .
C8 C 0.1313(4) 0.68656(12) 0.33362(13) 0.0393(5) Uani 1 1 d . . .
H8A H 0.1351 0.7325 0.2899 0.047 Uiso 1 1 calc R . .
C9 C 0.1295(6) 0.71117(14) 0.42088(16) 0.0716(9) Uani 1 1 d . . .
H9A H 0.1313 0.7737 0.4364 0.086 Uiso 1 1 calc R . .
C10 C 0.1250(7) 0.64334(15) 0.48849(16) 0.0817(11) Uani 1 1 d . . .
H10A H 0.1216 0.6612 0.5483 0.098 Uiso 1 1 calc R . .
C11 C 0.1254(5) 0.55133(13) 0.46656(13) 0.0506(6) Uani 1 1 d . . .
H11A H 0.1242 0.5069 0.5118 0.061 Uiso 1 1 calc R . .
C12 C 0.3914(3) 0.37012(12) 0.63829(11) 0.0285(4) Uani 1 1 d . . .
O1S O 0.1347(3) 0.08026(12) 0.64603(13) 0.0639(5) Uani 1 1 d . . .
C1S C 0.1345(7) 0.0199(3) 0.7038(4) 0.0391(11) Uani 0.542(5) 1 d P A 1
H1S H 0.1390 0.0376 0.7636 0.047 Uiso 0.542(5) 1 calc PR A 1
N1S N 0.1283(7) -0.0684(3) 0.6842(4) 0.0453(10) Uani 0.542(5) 1 d P A 1
C2S C 0.1401(14) -0.1436(5) 0.7529(5) 0.0486(17) Uani 0.542(5) 1 d P A 1
H2S1 H 0.1584 -0.1165 0.8111 0.073 Uiso 0.542(5) 1 calc PR A 1
H2S2 H 0.2508 -0.1836 0.7396 0.073 Uiso 0.542(5) 1 calc PR A 1
H2S3 H 0.0188 -0.1790 0.7523 0.073 Uiso 0.542(5) 1 calc PR A 1
C3S C 0.1259(10) -0.0976(4) 0.5934(3) 0.0717(17) Uani 0.542(5) 1 d P A 1
H3S1 H 0.0294 -0.1463 0.5860 0.108 Uiso 0.542(5) 1 calc PR A 1
H3S2 H 0.2556 -0.1202 0.5771 0.108 Uiso 0.542(5) 1 calc PR A 1
H3S3 H 0.0912 -0.0460 0.5558 0.108 Uiso 0.542(5) 1 calc PR A 1
C1S' C 0.1353(10) -0.0093(5) 0.6557(5) 0.0484(16) Uani 0.458(5) 1 d P A 2
H1S' H 0.1390 -0.0483 0.6061 0.058 Uiso 0.458(5) 1 calc PR A 2
N1S' N 0.1307(8) -0.0435(5) 0.7366(5) 0.0562(17) Uani 0.458(5) 1 d P A 2
C2S' C 0.119(3) -0.1380(10) 0.7507(12) 0.156(8) Uani 0.458(5) 1 d P A 2
H2S4 H 0.1152 -0.1695 0.6941 0.234 Uiso 0.458(5) 1 calc PR A 2
H2S5 H -0.0002 -0.1520 0.7838 0.234 Uiso 0.458(5) 1 calc PR A 2
H2S6 H 0.2334 -0.1583 0.7840 0.234 Uiso 0.458(5) 1 calc PR A 2
C3S' C 0.1245(12) 0.0161(7) 0.8151(5) 0.094(3) Uani 0.458(5) 1 d P A 2
H3S4 H 0.1107 0.0796 0.7966 0.141 Uiso 0.458(5) 1 calc PR A 2
H3S5 H 0.2458 0.0090 0.8486 0.141 Uiso 0.458(5) 1 calc PR A 2
H3S6 H 0.0130 -0.0010 0.8519 0.141 Uiso 0.458(5) 1 calc PR A 2

loop_
_atom_site_aniso_label
_atom_site_aniso_U_11
_atom_site_aniso_U_22
_atom_site_aniso_U_33
_atom_site_aniso_U_23
_atom_site_aniso_U_13
_atom_site_aniso_U_12
Ca1 0.01916(16) 0.01638(12) 0.01620(13) 0.00108(12) -0.00231(12) -0.00215(13)
O1 0.0225(6) 0.0233(6) 0.0258(6) 0.0067(5) -0.0014(5) 0.0024(5)
O2 0.0207(6) 0.0256(5) 0.0270(6) 0.0082(5) 0.0030(5) -0.0019(5)
O3 0.0445(9) 0.0378(7) 0.0360(7) -0.0196(6) -0.0050(6) -0.0061(7)
O4 0.0470(9) 0.0409(8) 0.0306(7) -0.0159(6) -0.0075(7) -0.0034(7)
C1 0.0197(8) 0.0197(7) 0.0193(7) 0.0040(5) -0.0040(7) -0.0045(7)
C2 0.0165(8) 0.0211(7) 0.0249(8) 0.0082(6) -0.0003(7) 0.0009(8)
C3 0.0530(12) 0.0203(7) 0.0254(8) 0.0042(6) 0.0001(10) 0.0014(9)
C4 0.0609(15) 0.0307(9) 0.0201(8) 0.0043(7) -0.0009(10) 0.0010(11)
C5 0.0215(9) 0.0267(7) 0.0254(8) 0.0108(6) 0.0005(7) 0.0005(8)
C6 0.0212(9) 0.0241(7) 0.0255(8) 0.0068(6) -0.0007(8) 0.0006(8)
C7 0.0265(9) 0.0217(7) 0.0232(8) 0.0057(6) -0.0021(8) 0.0010(8)
C8 0.0587(13) 0.0198(8) 0.0396(10) 0.0079(7) -0.0041(10) -0.0002(11)
C9 0.145(3) 0.0231(10) 0.0465(12) -0.0030(9) -0.0074(18) 0.0034(15)
C10 0.180(3) 0.0361(12) 0.0296(11) -0.0044(9) -0.0069(19) 0.0041(19)
C11 0.0966(19) 0.0301(9) 0.0252(9) 0.0048(7) -0.0046(13) 0.0066(12)
C12 0.0287(11) 0.0294(8) 0.0275(9) -0.0125(7) -0.0051(8) 0.0058(8)
O1S 0.0343(9) 0.0694(11) 0.0879(13) 0.0573(10) 0.0031(10) 0.0026(10)
C1S 0.020(2) 0.050(3) 0.047(3) 0.023(2) -0.001(2) -0.001(2)
N1S 0.0287(19) 0.047(2) 0.060(3) 0.022(2) 0.000(2) 0.0017(19)
C2S 0.028(4) 0.042(3) 0.075(4) 0.037(3) -0.002(3) -0.012(3)
C3S 0.056(3) 0.089(4) 0.070(3) -0.016(3) -0.002(3) -0.002(4)
C1S' 0.025(3) 0.067(4) 0.053(4) 0.029(3) -0.001(3) -0.001(3)
N1S' 0.025(2) 0.076(4) 0.068(4) 0.046(3) 0.003(3) 0.004(3)
C2S' 0.037(7) 0.130(10) 0.299(18) 0.161(11) -0.030(8) 0.012(6)
C3S' 0.056(5) 0.160(8) 0.066(4) 0.021(5) 0.008(4) 0.039(6)

loop_
_atom_type_symbol
_atom_type_description
_atom_type_scat_dispersion_real
_atom_type_scat_dispersion_imag
_atom_type_scat_source
C C 0.0033 0.0016 'International Tables Vol C Tables 4.2.6.8 and 6.1.1.4'
H H 0.0000 0.0000 'International Tables Vol C Tables 4.2.6.8 and 6.1.1.4'
O O 0.0106 0.0060 'International Tables Vol C Tables 4.2.6.8 and 6.1.1.4'
Ca Ca 0.2262 0.3064 'International Tables Vol C Tables 4.2.6.8 and 6.1.1.4'
N N 0.0061 0.0033 'International Tables Vol C Tables 4.2.6.8 and 6.1.1.4'

loop_
_geom_angle_atom_site_label_1
_geom_angle_atom_site_label_2
_geom_angle_atom_site_label_3
_geom_angle
_geom_angle_site_symmetry_1
_geom_angle_site_symmetry_3
O1S Ca1 O3 92.07(7) . .
O1S Ca1 O4 96.76(7) . .
O3 Ca1 O4 170.67(6) . .
O1S Ca1 O1 82.99(6) . 4_456
O3 Ca1 O1 103.71(5) . 4_456
O4 Ca1 O1 80.43(5) . 4_456
O1S Ca1 O2 84.57(6) . 4_556
O3 Ca1 O2 78.73(5) . 4_556
O4 Ca1 O2 99.07(5) . 4_556
O1 Ca1 O2 167.39(4) 4_456 4_556
O1S Ca1 O1 156.02(6) . .
O3 Ca1 O1 85.93(5) . .
O4 Ca1 O1 84.78(5) . .
O1 Ca1 O1 120.72(4) 4_456 .
O2 Ca1 O1 71.59(4) 4_556 .
O1S Ca1 O2 151.43(6) . .
O3 Ca1 O2 83.00(5) . .
O4 Ca1 O2 90.60(5) . .
O1 Ca1 O2 71.03(4) 4_456 .
O2 Ca1 O2 121.56(4) 4_556 .
O1 Ca1 O2 51.99(4) . .
O1S Ca1 C1 175.98(7) . .
O3 Ca1 C1 84.44(5) . .
O4 Ca1 C1 86.83(5) . .
O1 Ca1 C1 95.87(5) 4_456 .
O2 Ca1 C1 96.68(5) 4_556 .
O1 Ca1 C1 25.89(5) . .
O2 Ca1 C1 26.12(5) . .
O1S Ca1 Ca1 121.02(5) . 4_556
O3 Ca1 Ca1 65.60(4) . 4_556
O4 Ca1 Ca1 106.93(4) . 4_556
O1 Ca1 Ca1 152.71(3) 4_456 4_556
O2 Ca1 Ca1 39.49(3) 4_556 4_556
O1 Ca1 Ca1 37.47(3) . 4_556
O2 Ca1 Ca1 82.48(3) . 4_556
C1 Ca1 Ca1 59.23(4) . 4_556
O1S Ca1 Ca1 120.32(5) . 4_456
O3 Ca1 Ca1 108.26(4) . 4_456
O4 Ca1 Ca1 69.70(4) . 4_456
O1 Ca1 Ca1 38.32(3) 4_456 4_456
O2 Ca1 Ca1 153.02(3) 4_556 4_456
O1 Ca1 Ca1 82.76(3) . 4_456
O2 Ca1 Ca1 38.03(3) . 4_456
C1 Ca1 Ca1 59.26(4) . 4_456
Ca1 Ca1 Ca1 118.496(14) 4_556 4_456
C1 O1 Ca1 136.10(10) . 4_556
C1 O1 Ca1 93.87(9) . .
Ca1 O1 Ca1 104.21(4) 4_556 .
C1 O2 Ca1 134.42(11) . 4_456
C1 O2 Ca1 91.56(9) . .
Ca1 O2 Ca1 102.48(4) 4_456 .
C12 O3 Ca1 138.27(12) . .
C12 O4 Ca1 131.43(12) 4_456 .
O1 C1 O2 122.51(13) . .
O1 C1 C2 118.26(15) . .
O2 C1 C2 119.19(15) . .
O1 C1 Ca1 60.23(8) . .
O2 C1 Ca1 62.33(7) . .
C2 C1 Ca1 175.63(11) . .
C3 C2 C7 120.04(14) . .
C3 C2 C1 118.03(14) . .
C7 C2 C1 121.93(14) . .
C2 C3 C4 120.45(16) . .
C2 C3 H3A 119.8 . .
C4 C3 H3A 119.8 . .
C5 C4 C3 121.63(17) . .
C5 C4 H4A 119.2 . .
C3 C4 H4A 119.2 . .
C4 C5 C6 119.57(14) . .
C4 C5 C12 117.35(16) . 2_564
C6 C5 C12 123.08(15) . 2_564
C5 C6 C8 123.12(14) . .
C5 C6 C7 118.81(14) . .
C8 C6 C7 118.06(15) . .
C11 C7 C2 121.89(14) . .
C11 C7 C6 118.89(15) . .
C2 C7 C6 119.21(14) . .
C9 C8 C6 121.11(16) . .
C9 C8 H8A 119.4 . .
C6 C8 H8A 119.4 . .
C8 C9 C10 120.76(19) . .
C8 C9 H9A 119.6 . .
C10 C9 H9A 119.6 . .
C11 C10 C9 120.1(2) . .
C11 C10 H10A 119.9 . .
C9 C10 H10A 119.9 . .
C10 C11 C7 121.01(18) . .
C10 C11 H11A 119.5 . .
C7 C11 H11A 119.5 . .
O3 C12 O4 125.76(15) . 4_556
O3 C12 C5 117.84(17) . 2_565
O4 C12 C5 116.39(16) 4_556 2_565
C1S O1S C1S' 38.4(3) . .
C1S O1S Ca1 178.2(3) . .
C1S' O1S Ca1 143.4(4) . .
O1S C1S N1S 122.2(7) . .
O1S C1S H1S 118.9 . .
N1S C1S H1S 118.9 . .
C1S N1S C3S 120.1(6) . .
C1S N1S C2S 123.4(6) . .
C3S N1S C2S 116.3(5) . .
O1S C1S' N1S' 118.6(8) . .
O1S C1S' H1S' 120.7 . .
N1S' C1S' H1S' 120.7 . .
C1S' N1S' C2S' 121.0(12) . .
C1S' N1S' C3S' 121.6(7) . .
C2S' N1S' C3S' 117.3(9) . .
N1S' C2S' H2S4 109.5 . .
N1S' C2S' H2S5 109.5 . .
H2S4 C2S' H2S5 109.5 . .
N1S' C2S' H2S6 109.5 . .
H2S4 C2S' H2S6 109.5 . .
H2S5 C2S' H2S6 109.5 . .
N1S' C3S' H3S4 109.5 . .
N1S' C3S' H3S5 109.5 . .
H3S4 C3S' H3S5 109.5 . .
N1S' C3S' H3S6 109.5 . .
H3S4 C3S' H3S6 109.5 . .
H3S5 C3S' H3S6 109.5 . .

loop_
_geom_bond_atom_site_label_1
_geom_bond_atom_site_label_2
_geom_bond_distance
_geom_bond_site_symmetry_2
Ca1 O1S 2.2808(14) .
Ca1 O3 2.3167(13) .
Ca1 O4 2.3305(13) .
Ca1 O1 2.4471(13) 4_456
Ca1 O2 2.4604(12) 4_556
Ca1 O1 2.4939(11) .
Ca1 O2 2.5394(11) .
Ca1 C1 2.8663(14) .
Ca1 Ca1 3.8991(3) 4_556
Ca1 Ca1 3.8991(3) 4_456
O1 C1 1.254(2) .
O1 Ca1 2.4470(13) 4_556
O2 C1 1.262(2) .
O2 Ca1 2.4604(12) 4_456
O3 C12 1.251(2) .
O4 C12 1.252(2) 4_456
C1 C2 1.506(2) .
C2 C3 1.357(2) .
C2 C7 1.422(2) .
C3 C4 1.409(2) .
C3 H3A 0.9300 .
C4 C5 1.358(2) .
C4 H4A 0.9300 .
C5 C6 1.424(2) .
C5 C12 1.522(2) 2_564
C6 C8 1.424(2) .
C6 C7 1.430(2) .
C7 C11 1.411(2) .
C8 C9 1.351(3) .
C8 H8A 0.9300 .
C9 C10 1.405(3) .
C9 H9A 0.9300 .
C10 C11 1.364(3) .
C10 H10A 0.9300 .
C11 H11A 0.9300 .
C12 O4 1.252(2) 4_556
C12 C5 1.522(2) 2_565
O1S C1S 1.224(5) .
O1S C1S' 1.297(8) .
C1S N1S 1.306(7) .
C1S H1S 0.9300 .
N1S C3S 1.420(7) .
N1S C2S 1.494(9) .
C2S H2S1 0.9600 .
C2S H2S2 0.9600 .
C2S H2S3 0.9600 .
C3S H3S1 0.9600 .
C3S H3S2 0.9600 .
C3S H3S3 0.9600 .
C1S' N1S' 1.306(8) .
C1S' H1S' 0.9300 .
N1S' C2S' 1.378(15) .
N1S' C3S' 1.453(11) .
C2S' H2S4 0.9600 .
C2S' H2S5 0.9600 .
C2S' H2S6 0.9600 .
C3S' H3S4 0.9600 .
C3S' H3S5 0.9600 .
C3S' H3S6 0.9600 .
